data_1504787
loop_
_publ_author_name
'Beer, Leanne'
'Reed, Robert W.'
'Robertson, Craig M.'
'Oakley, Richard T.'
'Tham, Fook S.'
'Haddon, Robert C.'

_publ_section_title
;
 Tetrathiophenalenyl radical and its disulfide-bridged dimer.
;
_journal_issue 14
_journal_name_full 'Organic letters'
_journal_page_first 3121
_journal_page_last 3123
_journal_paper_doi 10.1021/ol801159z
_journal_volume 10
_journal_year 2008
_chemical_formula_sum 'C26 H10 S8'
_chemical_formula_weight 578.82
_chemical_name_common TTPLY
_chemical_name_systematic
; 
 ? 
;
_space_group_IT_number 60
_symmetry_cell_setting orthorhombic
_symmetry_space_group_name_Hall '-P 2n 2ab'
_symmetry_space_group_name_H-M 'P b c n'
_atom_sites_solution_hydrogens geom
_atom_sites_solution_primary direct
_atom_sites_solution_secondary difmap
_audit_creation_method SHELXL-97
_cell_angle_alpha 90.00
_cell_angle_beta 90.00
_cell_angle_gamma 90.00
_cell_formula_units_Z 4
_cell_length_a 18.403(6)
_cell_length_b 8.002(3)
_cell_length_c 14.417(5)
_cell_measurement_reflns_used 317
_cell_measurement_temperature 173(2)
_cell_measurement_theta_max 18.98
_cell_measurement_theta_min 3.04
_cell_volume 2123.1(13)
_computing_cell_refinement 'Bruker SMART'
_computing_data_collection 'Bruker SMART'
_computing_data_reduction 'Bruker SAINT'
_computing_molecular_graphics 'Bruker SHELXTL'
_computing_publication_material 'Bruker SHELXTL'
_computing_structure_refinement 'Bruker SHELXTL'
_computing_structure_solution 'Bruker SHELXTL'
_diffrn_ambient_temperature 173(2)
_diffrn_measured_fraction_theta_full 0.998
_diffrn_measured_fraction_theta_max 0.998
_diffrn_measurement_device_type 'CCD area detector'
_diffrn_measurement_method 'phi and omega scans'
_diffrn_radiation_monochromator graphite
_diffrn_radiation_source 'sealed tube'
_diffrn_radiation_type MoK\a
_diffrn_radiation_wavelength 0.71073
_diffrn_reflns_av_R_equivalents 0.3524
_diffrn_reflns_av_sigmaI/netI 0.1732
_diffrn_reflns_limit_h_max 22
_diffrn_reflns_limit_h_min -23
_diffrn_reflns_limit_k_max 10
_diffrn_reflns_limit_k_min -9
_diffrn_reflns_limit_l_max 6
_diffrn_reflns_limit_l_min -18
_diffrn_reflns_number 22155
_diffrn_reflns_theta_full 26.44
_diffrn_reflns_theta_max 26.44
_diffrn_reflns_theta_min 2.21
_exptl_absorpt_coefficient_mu 0.859
_exptl_absorpt_correction_T_max 1.00
_exptl_absorpt_correction_T_min 0.80
_exptl_absorpt_correction_type empirical
_exptl_absorpt_process_details sadabs
_exptl_crystal_colour black
_exptl_crystal_density_diffrn 1.811
_exptl_crystal_density_method 'not measured'
_exptl_crystal_description needle
_exptl_crystal_F_000 1176
_exptl_crystal_size_max 0.18
_exptl_crystal_size_mid 0.01
_exptl_crystal_size_min 0.01
_refine_diff_density_max 0.547
_refine_diff_density_min -0.541
_refine_diff_density_rms 0.131
_refine_ls_extinction_method none
_refine_ls_goodness_of_fit_ref 0.994
_refine_ls_hydrogen_treatment constr
_refine_ls_matrix_type full
_refine_ls_number_parameters 154
_refine_ls_number_reflns 2171
_refine_ls_number_restraints 24
_refine_ls_restrained_S_all 0.990
_refine_ls_R_factor_all 0.1828
_refine_ls_R_factor_gt 0.0609
_refine_ls_shift/su_max 0.001
_refine_ls_shift/su_mean 0.000
_refine_ls_structure_factor_coef Fsqd
_refine_ls_weighting_details 'calc w=1/[\s^2^(Fo^2^)+(0.0446P)^2^+0.0000P] where P=(Fo^2^+2Fc^2^)/3'
_refine_ls_weighting_scheme calc
_refine_ls_wR_factor_gt 0.1028
_refine_ls_wR_factor_ref 0.1425
_reflns_number_gt 980
_reflns_number_total 2171
_reflns_threshold_expression >2sigma(I)
_cod_data_source_file ol801159z-file006.cif
_cod_data_source_block ttply_0m
_cod_depositor_comments
;
The following automatic conversions were performed:

'_symmetry_cell_setting' value 'Orthorhombic' changed to
'orthorhombic' according to
/home/saulius/struct/CIF-dictionaries/cif_core.dic dictionary named
'cif_core.dic' version 2.4.1 from 2010-06-29.

Automatic conversion script
Id: cif_fix_values 1715 2011-07-08 13:25:40Z adriana 
;
_cod_original_cell_volume 2123.0(12)
_cod_original_sg_symbol_H-M Pbcn
_cod_database_code 1504787

loop_
_symmetry_equiv_pos_as_xyz
'x, y, z'
'-x+1/2, -y+1/2, z+1/2'
'-x, y, -z+1/2'
'x+1/2, -y+1/2, -z'
'-x, -y, -z'
'x-1/2, y-1/2, -z-1/2'
'x, -y, z-1/2'
'-x-1/2, y-1/2, z'

loop_
_atom_site_label
_atom_site_type_symbol
_atom_site_fract_x
_atom_site_fract_y
_atom_site_fract_z
_atom_site_U_iso_or_equiv
_atom_site_adp_type
_atom_site_occupancy
_atom_site_symmetry_multiplicity
_atom_site_calc_flag
_atom_site_refinement_flags
S1 S 0.39232(9) 0.1966(2) 0.52586(11) 0.0245(5) Uani 1 1 d .
C9 C 0.3776(3) 0.3840(9) 0.6920(4) 0.0179(15) Uani 1 1 d .
S4 S 0.02628(8) 0.3133(3) 0.68005(10) 0.0228(5) Uani 1 1 d .
C6A C 0.2516(4) 0.4883(8) 0.7823(4) 0.0181(15) Uani 1 1 d U
S3 S 0.09598(9) 0.2155(2) 0.51772(10) 0.0234(5) Uani 1 1 d .
C5 C 0.1195(4) 0.4927(9) 0.7919(4) 0.0215(16) Uani 1 1 d U
H5 H 0.0769 0.5281 0.8236 0.026 Uiso 1 1 calc R
S2 S 0.45210(9) 0.3105(3) 0.63014(11) 0.0256(5) Uani 1 1 d .
C8 C 0.3829(4) 0.4748(9) 0.7755(4) 0.0201(16) Uani 1 1 d U
H8 H 0.4290 0.4993 0.8019 0.024 Uiso 1 1 calc R
C3 C 0.1751(4) 0.2571(8) 0.5716(4) 0.0165(15) Uani 1 1 d U
C9B C 0.2445(4) 0.3948(8) 0.6983(4) 0.0146(13) Uani 1 1 d U
C4 C 0.1129(3) 0.3909(9) 0.7109(4) 0.0178(15) Uani 1 1 d U
C1 C 0.3074(4) 0.2502(8) 0.5705(4) 0.0204(17) Uani 1 1 d U
C7 C 0.3202(3) 0.5270(9) 0.8175(4) 0.0204(16) Uani 1 1 d U
H7 H 0.3235 0.5918 0.8726 0.024 Uiso 1 1 calc R
C2 C 0.2415(3) 0.2091(8) 0.5313(4) 0.0197(14) Uani 1 1 d U
H2 H 0.2409 0.1464 0.4754 0.024 Uiso 1 1 calc R
C6 C 0.1854(4) 0.5393(8) 0.8239(4) 0.0211(17) Uani 1 1 d .
H6 H 0.1875 0.6098 0.8768 0.025 Uiso 1 1 calc R
C9A C 0.3097(3) 0.3463(9) 0.6548(4) 0.0164(15) Uani 1 1 d U
C3A C 0.1760(3) 0.3484(9) 0.6614(4) 0.0172(15) Uani 1 1 d U

loop_
_atom_site_aniso_label
_atom_site_aniso_U_11
_atom_site_aniso_U_22
_atom_site_aniso_U_33
_atom_site_aniso_U_23
_atom_site_aniso_U_13
_atom_site_aniso_U_12
S1 0.0191(10) 0.0339(12) 0.0205(8) -0.0018(9) 0.0034(7) 0.0022(9)
C9 0.012(4) 0.022(4) 0.020(3) 0.004(3) 0.002(3) -0.002(3)
S4 0.0156(9) 0.0355(12) 0.0171(8) 0.0004(9) 0.0008(7) -0.0001(9)
C6A 0.020(3) 0.021(4) 0.014(3) 0.001(2) 0.000(3) -0.006(4)
S3 0.0179(10) 0.0376(13) 0.0146(8) -0.0021(8) -0.0007(7) -0.0027(9)
C5 0.016(4) 0.026(5) 0.022(3) 0.001(3) 0.008(3) 0.002(3)
S2 0.0175(9) 0.0339(12) 0.0253(9) -0.0012(9) 0.0008(7) 0.0012(10)
C8 0.013(3) 0.026(5) 0.022(4) 0.006(3) -0.007(3) -0.005(3)
C3 0.019(3) 0.017(4) 0.013(3) 0.003(2) -0.005(2) -0.004(3)
C9B 0.018(3) 0.015(4) 0.011(3) 0.004(2) -0.002(2) 0.000(3)
C4 0.015(3) 0.024(4) 0.014(3) 0.002(3) -0.002(2) -0.001(3)
C1 0.022(3) 0.026(5) 0.014(3) 0.001(3) 0.002(2) 0.001(3)
C7 0.023(4) 0.026(5) 0.012(3) 0.002(3) -0.002(3) -0.003(3)
C2 0.023(3) 0.022(4) 0.014(3) -0.001(3) -0.001(2) -0.001(3)
C6 0.034(5) 0.017(4) 0.013(3) -0.005(3) 0.003(3) -0.003(4)
C9A 0.015(3) 0.019(5) 0.015(3) 0.005(2) -0.004(2) 0.000(3)
C3A 0.015(3) 0.022(5) 0.015(3) 0.003(2) 0.000(2) -0.003(3)

loop_
_atom_type_symbol
_atom_type_description
_atom_type_scat_dispersion_real
_atom_type_scat_dispersion_imag
_atom_type_scat_source
C C 0.0033 0.0016 'International Tables Vol C Tables 4.2.6.8 and 6.1.1.4'
H H 0.0000 0.0000 'International Tables Vol C Tables 4.2.6.8 and 6.1.1.4'
S S 0.1246 0.1234 'International Tables Vol C Tables 4.2.6.8 and 6.1.1.4'

loop_
_geom_angle_atom_site_label_1
_geom_angle_atom_site_label_2
_geom_angle_atom_site_label_3
_geom_angle
_geom_angle_site_symmetry_3
C1 S1 S2 95.7(2) .
C9A C9 C8 120.2(6) .
C9A C9 S2 115.9(5) .
C8 C9 S2 123.9(5) .
C4 S4 S4 99.4(2) 3_556
C7 C6A C6 124.0(6) .
C7 C6A C9B 120.4(7) .
C6 C6A C9B 115.5(6) .
C6 C5 C4 120.8(6) .
C6 C5 H5 119.6 .
C4 C5 H5 119.6 .
C9 S2 S1 95.9(2) .
C7 C8 C9 118.5(6) .
C7 C8 H8 120.8 .
C9 C8 H8 120.8 .
C2 C3 C3A 119.0(6) .
C2 C3 S3 120.4(5) .
C3A C3 S3 120.6(5) .
C9A C9B C3A 121.2(5) .
C9A C9B C6A 116.4(6) .
C3A C9B C6A 122.4(6) .
C3A C4 C5 118.9(6) .
C3A C4 S4 122.2(5) .
C5 C4 S4 118.8(5) .
C2 C1 C9A 120.0(6) .
C2 C1 S1 125.3(5) .
C9A C1 S1 114.7(5) .
C8 C7 C6A 122.3(7) .
C8 C7 H7 118.9 .
C6A C7 H7 118.9 .
C1 C2 C3 122.0(6) .
C1 C2 H2 119.0 .
C3 C2 H2 119.0 .
C5 C6 C6A 123.2(6) .
C5 C6 H6 118.4 .
C6A C6 H6 118.4 .
C9 C9A C9B 122.2(6) .
C9 C9A C1 117.9(6) .
C9B C9A C1 119.9(6) .
C4 C3A C9B 118.7(6) .
C4 C3A C3 123.5(6) .
C9B C3A C3 117.7(5) .

loop_
_geom_bond_atom_site_label_1
_geom_bond_atom_site_label_2
_geom_bond_distance
_geom_bond_site_symmetry_2
S1 C1 1.743(7) .
S1 S2 2.074(2) .
C9 C9A 1.393(8) .
C9 C8 1.409(9) .
C9 S2 1.739(7) .
S4 C4 1.768(7) .
S4 S4 2.237(3) 3_556
C6A C7 1.396(9) .
C6A C6 1.418(9) .
C6A C9B 1.430(8) .
S3 C3 1.684(6) .
C5 C6 1.350(9) .
C5 C4 1.429(9) .
C5 H5 0.9500 .
C8 C7 1.369(9) .
C8 H8 0.9500 .
C3 C2 1.407(9) .
C3 C3A 1.486(8) .
C9B C9A 1.408(8) .
C9B C3A 1.418(8) .
C4 C3A 1.404(8) .
C1 C2 1.377(9) .
C1 C9A 1.438(8) .
C7 H7 0.9500 .
C2 H2 0.9500 .
C6 H6 0.9500 .

loop_
_geom_torsion_atom_site_label_1
_geom_torsion_atom_site_label_2
_geom_torsion_atom_site_label_3
_geom_torsion_atom_site_label_4
_geom_torsion
_geom_torsion_site_symmetry_1
C9A C9 S2 S1 -0.1(5) .
C8 C9 S2 S1 179.1(6) .
C1 S1 S2 C9 -0.3(3) .
C9A C9 C8 C7 -1.2(10) .
S2 C9 C8 C7 179.6(5) .
C7 C6A C9B C9A -0.1(8) .
C6 C6A C9B C9A 178.6(6) .
C7 C6A C9B C3A 178.1(6) .
C6 C6A C9B C3A -3.2(9) .
C6 C5 C4 C3A -4.0(10) .
C6 C5 C4 S4 172.6(5) .
S4 S4 C4 C3A 150.8(5) 3_556
S4 S4 C4 C5 -25.7(6) 3_556
S2 S1 C1 C2 -180.0(6) .
S2 S1 C1 C9A 0.6(5) .
C9 C8 C7 C6A 2.3(10) .
C6 C6A C7 C8 179.8(7) .
C9B C6A C7 C8 -1.6(10) .
C9A C1 C2 C3 -0.5(10) .
S1 C1 C2 C3 -179.9(5) .
C3A C3 C2 C1 -2.8(9) .
S3 C3 C2 C1 175.9(5) .
C4 C5 C6 C6A -1.8(11) .
C7 C6A C6 C5 -176.0(7) .
C9B C6A C6 C5 5.3(9) .
C8 C9 C9A C9B -0.5(10) .
S2 C9 C9A C9B 178.7(5) .
C8 C9 C9A C1 -178.7(6) .
S2 C9 C9A C1 0.6(8) .
C3A C9B C9A C9 -177.1(6) .
C6A C9B C9A C9 1.2(9) .
C3A C9B C9A C1 1.0(9) .
C6A C9B C9A C1 179.3(6) .
C2 C1 C9A C9 179.7(6) .
S1 C1 C9A C9 -0.8(8) .
C2 C1 C9A C9B 1.5(9) .
S1 C1 C9A C9B -179.0(5) .
C5 C4 C3A C9B 5.9(9) .
S4 C4 C3A C9B -170.6(5) .
C5 C4 C3A C3 -174.0(6) .
S4 C4 C3A C3 9.5(9) .
C9A C9B C3A C4 175.9(6) .
C6A C9B C3A C4 -2.3(9) .
C9A C9B C3A C3 -4.2(9) .
C6A C9B C3A C3 177.6(6) .
C2 C3 C3A C4 -175.0(6) .
S3 C3 C3A C4 6.3(9) .
C2 C3 C3A C9B 5.1(9) .
S3 C3 C3A C9B -173.6(5) .
